data_7716204
loop_
_publ_author_name
'Chandra, Anushri'
'Basu, Pousali'
'Raha, Shreya'
'Dhibar, Papu'
'Bhattacharya, Samaresh'

_publ_section_title
;
 Development of ruthenium complexes with S-donor ligands for application
 in synthesis, catalytic acceptorless alcohol dehydrogenation and
 crossed-aldol condensation.
;
_journal_issue 25
_journal_name_full 'Dalton transactions (Cambridge, England : 2003)'
_journal_page_first 10675
_journal_page_last 10685
_journal_paper_doi 10.1039/d4dt00985a
_journal_volume 53
_journal_year 2024
_chemical_formula_sum 'C18 H22 N2 O2 Ru S4'
_chemical_formula_weight 527.70
_space_group_crystal_system monoclinic
_space_group_IT_number 14
_space_group_name_Hall '-P 2yn'
_space_group_name_H-M_alt 'P 1 21/n 1'
_atom_sites_solution_hydrogens geom
_audit_creation_method SHELXL-2016/6
_audit_update_record
;
2023-12-26 deposited with the CCDC.	2024-05-27 downloaded from the CCDC.
;
_cell_angle_alpha 90
_cell_angle_beta 105.7030(10)
_cell_angle_gamma 90
_cell_formula_units_Z 4
_cell_length_a 12.6625(4)
_cell_length_b 11.4820(4)
_cell_length_c 16.5225(6)
_cell_measurement_reflns_used 364
_cell_measurement_temperature 273(2)
_cell_measurement_theta_max 27.134
_cell_measurement_theta_min 1.809
_cell_volume 2312.56(14)
_computing_structure_refinement 'SHELXL-2016/6 (Sheldrick, 2016)'
_computing_structure_solution 'SHELXT 2014/5 (Sheldrick, 2014)'
_diffrn_ambient_temperature 273(2)
_diffrn_measured_fraction_theta_full 0.998
_diffrn_measured_fraction_theta_max 0.998
_diffrn_measurement_device_type CCD
_diffrn_radiation_type MoK\a
_diffrn_radiation_wavelength 0.71073
_diffrn_reflns_av_R_equivalents 0.0372
_diffrn_reflns_av_unetI/netI 0.0140
_diffrn_reflns_Laue_measured_fraction_full 0.998
_diffrn_reflns_Laue_measured_fraction_max 0.998
_diffrn_reflns_limit_h_max 16
_diffrn_reflns_limit_h_min -16
_diffrn_reflns_limit_k_max 14
_diffrn_reflns_limit_k_min -14
_diffrn_reflns_limit_l_max 21
_diffrn_reflns_limit_l_min -21
_diffrn_reflns_number 77663
_diffrn_reflns_point_group_measured_fraction_full 0.998
_diffrn_reflns_point_group_measured_fraction_max 0.998
_diffrn_reflns_theta_full 25.242
_diffrn_reflns_theta_max 27.134
_diffrn_reflns_theta_min 1.809
_exptl_absorpt_coefficient_mu 1.061
_exptl_crystal_colour red
_exptl_crystal_density_diffrn 1.516
_exptl_crystal_description block
_exptl_crystal_F_000 1072
_exptl_crystal_size_max 0.24
_exptl_crystal_size_mid 0.22
_exptl_crystal_size_min 0.18
_refine_diff_density_max 0.940
_refine_diff_density_min -1.384
_refine_diff_density_rms 0.386
_refine_ls_extinction_method none
_refine_ls_goodness_of_fit_ref 0.975
_refine_ls_hydrogen_treatment constr
_refine_ls_matrix_type full
_refine_ls_number_parameters 248
_refine_ls_number_reflns 5107
_refine_ls_number_restraints 0
_refine_ls_restrained_S_all 0.975
_refine_ls_R_factor_all 0.0411
_refine_ls_R_factor_gt 0.0281
_refine_ls_shift/su_max 0.002
_refine_ls_shift/su_mean 0.000
_refine_ls_structure_factor_coef Fsqd
_refine_ls_weighting_details 'w=1/[\s^2^(Fo^2^)+(0.1000P)^2^+0.4319P] where P=(Fo^2^+2Fc^2^)/3'
_refine_ls_weighting_scheme calc
_refine_ls_wR_factor_gt 0.0992
_refine_ls_wR_factor_ref 0.1203
_reflns_Friedel_coverage 0.000
_reflns_number_gt 4584
_reflns_number_total 5107
_reflns_threshold_expression 'I > 2\s(I)'
_cod_data_source_file d4dt00985a2.cif
_cod_data_source_block SB_AC_RX2
_cod_depositor_comments 'Adding full bibliography for 7716201--7716206.cif.'
_cod_original_sg_symbol_H-M 'P 21/n'
_cod_database_code 7716204
_shelx_shelxl_version_number 2016/6
_shelx_space_group_comment
;
The symmetry employed for this shelxl refinement is uniquely defined
by the following loop, which should always be used as a source of
symmetry information in preference to the above space-group names.
They are only intended as comments.
;

loop_
_space_group_symop_operation_xyz
'x, y, z'
'-x+1/2, y+1/2, -z+1/2'
'-x, -y, -z'
'x-1/2, -y-1/2, z-1/2'

loop_
_atom_site_label
_atom_site_type_symbol
_atom_site_fract_x
_atom_site_fract_y
_atom_site_fract_z
_atom_site_U_iso_or_equiv
_atom_site_adp_type
_atom_site_occupancy
_atom_site_site_symmetry_order
_atom_site_calc_flag
_atom_site_refinement_flags_posn
_atom_site_refinement_flags_adp
_atom_site_refinement_flags_occupancy
_atom_site_disorder_assembly
_atom_site_disorder_group
Ru1 Ru 0.43197(2) 0.26382(2) 0.65028(2) 0.03992(11) Uani 1 1 d . . . . .
S1 S 0.28048(6) 0.34498(6) 0.69175(5) 0.05487(19) Uani 1 1 d . . . . .
S2 S 0.27569(6) 0.14392(6) 0.59152(4) 0.05229(18) Uani 1 1 d . . . . .
S3 S 0.54653(7) 0.18257(7) 0.57071(5) 0.0590(2) Uani 1 1 d . . . . .
S4 S 0.39615(6) 0.36878(6) 0.52068(4) 0.05010(17) Uani 1 1 d . . . . .
N1 N 0.56265(17) 0.36502(19) 0.71252(14) 0.0465(5) Uani 1 1 d . . . . .
N2 N 0.48575(17) 0.17695(18) 0.76314(12) 0.0426(4) Uani 1 1 d . . . . .
O1 O 0.0973(2) 0.2332(2) 0.6287(2) 0.0735(7) Uani 1 1 d . . . . .
O2 O 0.5209(3) 0.3048(3) 0.42741(15) 0.0830(8) Uani 1 1 d . . . . .
C9 C 0.5991(3) 0.4622(3) 0.6822(2) 0.0667(8) Uani 1 1 d . . . . .
H9 H 0.558188 0.492361 0.631026 0.080 Uiso 1 1 calc R U . . .
C10 C 0.6933(3) 0.5174(4) 0.7236(3) 0.0907(12) Uani 1 1 d . . . . .
H10 H 0.716388 0.583098 0.700231 0.109 Uiso 1 1 calc R U . . .
C11 C 0.7543(3) 0.4760(4) 0.8000(3) 0.1026(15) Uani 1 1 d . . . . .
H11 H 0.818126 0.513833 0.829265 0.123 Uiso 1 1 calc R U . . .
C12 C 0.7192(3) 0.3776(4) 0.8324(2) 0.0789(10) Uani 1 1 d . . . . .
H12 H 0.760109 0.346937 0.883315 0.095 Uiso 1 1 calc R U . . .
C13 C 0.6226(2) 0.3245(3) 0.78853(17) 0.0498(6) Uani 1 1 d . . . . .
C14 C 0.5759(2) 0.2215(2) 0.81849(17) 0.0447(5) Uani 1 1 d . . . . .
C15 C 0.4375(2) 0.0844(3) 0.78840(17) 0.0561(7) Uani 1 1 d . . . . .
H15 H 0.373747 0.054792 0.752076 0.067 Uiso 1 1 calc R U . . .
C16 C 0.4776(3) 0.0319(3) 0.8647(2) 0.0750(10) Uani 1 1 d . . . . .
H16 H 0.442410 -0.032875 0.879066 0.090 Uiso 1 1 calc R U . . .
C17 C 0.5697(3) 0.0754(4) 0.9198(2) 0.0772(10) Uani 1 1 d . . . . .
H17 H 0.599038 0.039778 0.971587 0.093 Uiso 1 1 calc R U . . .
C18 C 0.6185(3) 0.1732(3) 0.89740(18) 0.0636(8) Uani 1 1 d . . . . .
H18 H 0.679385 0.206379 0.934913 0.076 Uiso 1 1 calc R U . . .
C1 C 0.2042(3) 0.2363(2) 0.6356(2) 0.0535(7) Uani 1 1 d . . . . .
C2 C 0.0309(3) 0.1371(4) 0.5815(3) 0.0819(11) Uani 1 1 d . . . . .
H2 H 0.060048 0.115509 0.534318 0.098 Uiso 1 1 calc R U . . .
C3 C 0.0390(4) 0.0341(4) 0.6389(3) 0.1130(17) Uani 1 1 d . . . . .
H3A H 0.113449 0.025526 0.672404 0.169 Uiso 1 1 calc R U . . .
H3B H 0.016774 -0.035004 0.606029 0.169 Uiso 1 1 calc R U . . .
H3C H -0.007969 0.045966 0.675079 0.169 Uiso 1 1 calc R U . . .
C4 C -0.0813(4) 0.1863(6) 0.5479(5) 0.150(3) Uani 1 1 d . . . . .
H4A H -0.114407 0.197320 0.593213 0.225 Uiso 1 1 calc R U . . .
H4B H -0.125179 0.133462 0.507492 0.225 Uiso 1 1 calc R U . . .
H4C H -0.076707 0.259805 0.521388 0.225 Uiso 1 1 calc R U . . .
C5 C 0.4926(3) 0.2847(3) 0.49708(18) 0.0541(6) Uani 1 1 d . . . . .
C6 C 0.6158(5) 0.2437(4) 0.4104(3) 0.0971(17) Uani 1 1 d . . . . .
H6 H 0.659901 0.207622 0.462282 0.117 Uiso 1 1 calc R U . . .
C7 C 0.6814(5) 0.3306(6) 0.3819(4) 0.124(2) Uani 1 1 d . . . . .
H7A H 0.736929 0.292396 0.361890 0.186 Uiso 1 1 calc R U . . .
H7B H 0.715539 0.381148 0.427805 0.186 Uiso 1 1 calc R U . . .
H7C H 0.635051 0.375564 0.337211 0.186 Uiso 1 1 calc R U . . .
C8 C 0.5733(7) 0.1548(7) 0.3491(6) 0.197(5) Uani 1 1 d . . . . .
H8A H 0.539643 0.094736 0.373998 0.296 Uiso 1 1 calc R U . . .
H8B H 0.632075 0.122103 0.330002 0.296 Uiso 1 1 calc R U . . .
H8C H 0.519672 0.188132 0.302233 0.296 Uiso 1 1 calc R U . . .

loop_
_atom_site_aniso_label
_atom_site_aniso_U_11
_atom_site_aniso_U_22
_atom_site_aniso_U_33
_atom_site_aniso_U_23
_atom_site_aniso_U_13
_atom_site_aniso_U_12
Ru1 0.04111(15) 0.04120(15) 0.03410(15) 0.00323(7) 0.00447(10) -0.00043(7)
S1 0.0477(4) 0.0540(4) 0.0637(4) -0.0081(3) 0.0165(3) -0.0053(3)
S2 0.0545(4) 0.0507(4) 0.0436(3) -0.0016(3) -0.0006(3) -0.0067(3)
S3 0.0700(5) 0.0594(4) 0.0486(4) 0.0146(3) 0.0177(3) 0.0243(3)
S4 0.0510(4) 0.0526(4) 0.0439(3) 0.0121(3) 0.0080(3) 0.0118(3)
N1 0.0422(11) 0.0483(11) 0.0474(11) 0.0019(9) 0.0094(9) -0.0027(9)
N2 0.0461(11) 0.0444(10) 0.0345(10) -0.0011(8) 0.0061(8) -0.0007(8)
O1 0.0459(12) 0.0746(15) 0.095(2) -0.0020(13) 0.0109(12) -0.0094(10)
O2 0.119(2) 0.0861(17) 0.0574(13) 0.0247(13) 0.0462(14) 0.0449(16)
C9 0.0689(19) 0.0610(17) 0.0671(19) 0.0078(15) 0.0129(15) -0.0207(15)
C10 0.086(3) 0.081(2) 0.101(3) 0.008(2) 0.017(2) -0.041(2)
C11 0.080(3) 0.105(3) 0.106(3) -0.009(3) -0.004(2) -0.053(2)
C12 0.0601(18) 0.090(2) 0.071(2) -0.0025(19) -0.0094(16) -0.0185(18)
C13 0.0424(13) 0.0563(15) 0.0473(14) -0.0046(12) 0.0062(11) -0.0030(11)
C14 0.0432(13) 0.0508(14) 0.0381(13) -0.0005(10) 0.0075(10) 0.0056(10)
C15 0.0630(16) 0.0559(15) 0.0449(14) 0.0078(12) 0.0065(12) -0.0092(13)
C16 0.092(2) 0.076(2) 0.0536(17) 0.0205(16) 0.0136(17) -0.0130(19)
C17 0.088(2) 0.090(3) 0.0445(16) 0.0198(17) 0.0034(15) -0.003(2)
C18 0.0600(17) 0.081(2) 0.0403(14) 0.0030(14) -0.0021(12) -0.0004(15)
C1 0.0453(15) 0.0548(15) 0.0543(17) 0.0089(12) 0.0030(13) -0.0062(11)
C2 0.0570(18) 0.095(3) 0.081(2) 0.002(2) -0.0023(16) -0.0270(18)
C3 0.128(4) 0.103(3) 0.101(3) 0.013(3) 0.019(3) -0.056(3)
C4 0.059(3) 0.153(5) 0.203(7) 0.011(5) -0.026(3) -0.014(3)
C5 0.0675(17) 0.0546(15) 0.0399(13) 0.0089(12) 0.0140(12) 0.0121(13)
C6 0.136(4) 0.091(3) 0.086(3) 0.020(2) 0.066(3) 0.043(3)
C7 0.115(4) 0.139(5) 0.131(4) 0.006(4) 0.055(4) 0.007(4)
C8 0.240(10) 0.126(6) 0.286(11) -0.097(6) 0.175(9) -0.036(5)

loop_
_atom_type_symbol
_atom_type_description
_atom_type_scat_dispersion_real
_atom_type_scat_dispersion_imag
_atom_type_scat_source
C C 0.0033 0.0016 'International Tables Vol C Tables 4.2.6.8 and 6.1.1.4'
H H 0.0000 0.0000 'International Tables Vol C Tables 4.2.6.8 and 6.1.1.4'
N N 0.0061 0.0033 'International Tables Vol C Tables 4.2.6.8 and 6.1.1.4'
S S 0.1246 0.1234 'International Tables Vol C Tables 4.2.6.8 and 6.1.1.4'
Ru Ru -1.2594 0.8363 'International Tables Vol C Tables 4.2.6.8 and 6.1.1.4'
O O 0.0106 0.0060 'International Tables Vol C Tables 4.2.6.8 and 6.1.1.4'

loop_
_geom_angle_atom_site_label_1
_geom_angle_atom_site_label_2
_geom_angle_atom_site_label_3
_geom_angle
_geom_angle_site_symmetry_1
_geom_angle_site_symmetry_3
_geom_angle_publ_flag
N1 Ru1 N2 78.28(8) . . ?
N1 Ru1 S2 174.09(6) . . ?
N2 Ru1 S2 97.08(6) . . ?
N1 Ru1 S4 95.45(6) . . ?
N2 Ru1 S4 171.98(6) . . ?
S2 Ru1 S4 89.48(3) . . ?
N1 Ru1 S1 103.64(6) . . ?
N2 Ru1 S1 91.35(6) . . ?
S2 Ru1 S1 72.60(3) . . ?
S4 Ru1 S1 95.03(3) . . ?
N1 Ru1 S3 88.26(7) . . ?
N2 Ru1 S3 101.96(6) . . ?
S2 Ru1 S3 96.34(3) . . ?
S4 Ru1 S3 72.60(2) . . ?
S1 Ru1 S3 163.79(3) . . ?
C1 S1 Ru1 86.50(12) . . ?
C1 S2 Ru1 86.82(10) . . ?
C5 S3 Ru1 86.45(11) . . ?
C5 S4 Ru1 86.83(10) . . ?
C9 N1 C13 117.5(2) . . ?
C9 N1 Ru1 126.1(2) . . ?
C13 N1 Ru1 116.15(17) . . ?
C15 N2 C14 117.3(2) . . ?
C15 N2 Ru1 126.55(17) . . ?
C14 N2 Ru1 116.06(17) . . ?
C1 O1 C2 119.1(3) . . ?
C5 O2 C6 120.7(3) . . ?
N1 C9 C10 122.5(3) . . ?
N1 C9 H9 118.7 . . ?
C10 C9 H9 118.7 . . ?
C9 C10 C11 120.0(3) . . ?
C9 C10 H10 120.0 . . ?
C11 C10 H10 120.0 . . ?
C12 C11 C10 118.8(3) . . ?
C12 C11 H11 120.6 . . ?
C10 C11 H11 120.6 . . ?
C11 C12 C13 119.5(3) . . ?
C11 C12 H12 120.3 . . ?
C13 C12 H12 120.3 . . ?
N1 C13 C12 121.7(3) . . ?
N1 C13 C14 114.3(2) . . ?
C12 C13 C14 124.0(3) . . ?
N2 C14 C18 121.7(3) . . ?
N2 C14 C13 114.8(2) . . ?
C18 C14 C13 123.4(3) . . ?
N2 C15 C16 123.2(3) . . ?
N2 C15 H15 118.4 . . ?
C16 C15 H15 118.4 . . ?
C17 C16 C15 119.4(3) . . ?
C17 C16 H16 120.3 . . ?
C15 C16 H16 120.3 . . ?
C16 C17 C18 118.8(3) . . ?
C16 C17 H17 120.6 . . ?
C18 C17 H17 120.6 . . ?
C17 C18 C14 119.4(3) . . ?
C17 C18 H18 120.3 . . ?
C14 C18 H18 120.3 . . ?
O1 C1 S2 127.0(2) . . ?
O1 C1 S1 118.9(2) . . ?
S2 C1 S1 114.05(18) . . ?
O1 C2 C4 105.2(4) . . ?
O1 C2 C3 108.8(3) . . ?
C4 C2 C3 115.4(4) . . ?
O1 C2 H2 109.1 . . ?
C4 C2 H2 109.1 . . ?
C3 C2 H2 109.1 . . ?
C2 C3 H3A 109.5 . . ?
C2 C3 H3B 109.5 . . ?
H3A C3 H3B 109.5 . . ?
C2 C3 H3C 109.5 . . ?
H3A C3 H3C 109.5 . . ?
H3B C3 H3C 109.5 . . ?
C2 C4 H4A 109.5 . . ?
C2 C4 H4B 109.5 . . ?
H4A C4 H4B 109.5 . . ?
C2 C4 H4C 109.5 . . ?
H4A C4 H4C 109.5 . . ?
H4B C4 H4C 109.5 . . ?
O2 C5 S4 119.3(2) . . ?
O2 C5 S3 126.7(2) . . ?
S4 C5 S3 114.04(17) . . ?
C8 C6 C7 113.4(5) . . ?
C8 C6 O2 107.5(6) . . ?
C7 C6 O2 107.5(4) . . ?
C8 C6 H6 109.4 . . ?
C7 C6 H6 109.4 . . ?
O2 C6 H6 109.4 . . ?
C6 C7 H7A 109.5 . . ?
C6 C7 H7B 109.5 . . ?
H7A C7 H7B 109.5 . . ?
C6 C7 H7C 109.5 . . ?
H7A C7 H7C 109.5 . . ?
H7B C7 H7C 109.5 . . ?
C6 C8 H8A 109.5 . . ?
C6 C8 H8B 109.5 . . ?
H8A C8 H8B 109.5 . . ?
C6 C8 H8C 109.5 . . ?
H8A C8 H8C 109.5 . . ?
H8B C8 H8C 109.5 . . ?

loop_
_geom_bond_atom_site_label_1
_geom_bond_atom_site_label_2
_geom_bond_distance
_geom_bond_site_symmetry_2
_geom_bond_publ_flag
Ru1 N1 2.055(2) . ?
Ru1 N2 2.061(2) . ?
Ru1 S2 2.3904(7) . ?
Ru1 S4 2.3912(7) . ?
Ru1 S1 2.3935(7) . ?
Ru1 S3 2.3949(8) . ?
S1 C1 1.693(3) . ?
S2 C1 1.683(3) . ?
S3 C5 1.695(3) . ?
S4 C5 1.683(3) . ?
N1 C9 1.355(4) . ?
N1 C13 1.362(3) . ?
N2 C15 1.347(3) . ?
N2 C14 1.355(3) . ?
O1 C1 1.328(4) . ?
O1 C2 1.476(4) . ?
O2 C5 1.315(4) . ?
O2 C6 1.483(5) . ?
C9 C10 1.360(4) . ?
C9 H9 0.9300 . ?
C10 C11 1.374(6) . ?
C10 H10 0.9300 . ?
C11 C12 1.374(6) . ?
C11 H11 0.9300 . ?
C12 C13 1.383(4) . ?
C12 H12 0.9300 . ?
C13 C14 1.466(4) . ?
C14 C18 1.385(4) . ?
C15 C16 1.365(4) . ?
C15 H15 0.9300 . ?
C16 C17 1.365(5) . ?
C16 H16 0.9300 . ?
C17 C18 1.380(5) . ?
C17 H17 0.9300 . ?
C18 H18 0.9300 . ?
C2 C4 1.490(6) . ?
C2 C3 1.503(6) . ?
C2 H2 0.9800 . ?
C3 H3A 0.9600 . ?
C3 H3B 0.9600 . ?
C3 H3C 0.9600 . ?
C4 H4A 0.9600 . ?
C4 H4B 0.9600 . ?
C4 H4C 0.9600 . ?
C6 C8 1.436(9) . ?
C6 C7 1.455(8) . ?
C6 H6 0.9800 . ?
C7 H7A 0.9600 . ?
C7 H7B 0.9600 . ?
C7 H7C 0.9600 . ?
C8 H8A 0.9600 . ?
C8 H8B 0.9600 . ?
C8 H8C 0.9600 . ?
